data_2239357
loop_
_publ_author_name
'Kaur, Manpreet'
'Jasinski, Jerry P.'
'Yamuna, Thammarse S.'
'Yathirajan, H. S.'
'Byrappa, K.'

_publ_section_title
;
 {2-[(2-Bromo-5-methoxybenzylidene)amino]-4,5,6,7-tetrahydrobenzo[<i>b</i>]thiophen-3-yl}(phenyl)methanone
;
_journal_coeditor_code SU2721
_journal_issue 5
_journal_name_full 'Acta Crystallographica Section E'
_journal_page_first o581
_journal_page_last o582
_journal_paper_doi 10.1107/S1600536814008290
_journal_volume 70
_journal_year 2014
_chemical_formula_iupac 'C23 H20 Br N O2 S'
_chemical_formula_moiety 'C23 H20 Br N O2 S'
_chemical_formula_sum 'C23 H20 Br N O2 S'
_chemical_formula_weight 454.37
_chemical_name_common
{2-[(2-Bromo-5-methoxybenzylidene)amino]-4,5,6,7-tetrahydrobenzo[<i>b</i>]thiophen-3-yl}(phenyl)methanone
_chemical_name_systematic
{2-[(2-Bromo-5-methoxybenzylidene)amino]-4,5,6,7-tetrahydrobenzo[<i>b</i>]thiophen-3-yl}(phenyl)methanone
_space_group_crystal_system monoclinic
_space_group_IT_number 14
_space_group_name_Hall '-P 2yn'
_space_group_name_H-M_alt 'P 1 21/n 1'
_symmetry_space_group_name_Hall '-P 2yn'
_symmetry_space_group_name_H-M 'P 1 21/n 1'
_atom_sites_solution_hydrogens geom
_audit_creation_method
;
  Olex2 1.2
  (compiled Apr 23 2013 17:54:37, GUI svn.r4466)
;
_cell_angle_alpha 90
_cell_angle_beta 102.363(2)
_cell_angle_gamma 90
_cell_formula_units_Z 4
_cell_length_a 8.84813(17)
_cell_length_b 12.5563(2)
_cell_length_c 18.4384(4)
_cell_measurement_reflns_used 5917
_cell_measurement_temperature 173(2)
_cell_measurement_theta_max 71.4240
_cell_measurement_theta_min 4.2590
_cell_volume 2001.00(7)
_computing_cell_refinement 'CrysAlis PRO (Agilent, 2012)'
_computing_data_collection 'CrysAlis PRO (Agilent, 2012)'
_computing_data_reduction 'CrysAlis RED (Agilent, 2012)'
_computing_molecular_graphics 'PLATON (Spek, 2009) and Mercury (Macrae <i>et al.</i>, 2008)'
_computing_publication_material 'OLEX2 (Dolomanov <i>et al.</i>, 2009) and PLATON (Spek, 2009)'
_computing_structure_refinement 'SHELXL2012 (Sheldrick, 2008)'
_computing_structure_solution 'SUPERFLIP (Palatinus & Chapuis, 2007)'
_diffrn_ambient_temperature 173.15
_diffrn_measured_fraction_theta_full 0.999
_diffrn_measured_fraction_theta_max 0.991
_diffrn_measurement_device_type 'Agilent Eos Gemini'
_diffrn_measurement_method '\w scans'
_diffrn_radiation_type CuK\a
_diffrn_radiation_wavelength 1.54184
_diffrn_reflns_av_R_equivalents 0.0336
_diffrn_reflns_limit_h_max 10
_diffrn_reflns_limit_h_min -10
_diffrn_reflns_limit_k_max 13
_diffrn_reflns_limit_k_min -15
_diffrn_reflns_limit_l_max 22
_diffrn_reflns_limit_l_min -22
_diffrn_reflns_number 12404
_diffrn_reflns_theta_full 67.684
_diffrn_reflns_theta_max 71.329
_diffrn_reflns_theta_min 4.292
_diffrn_standards_number 0
_exptl_absorpt_coefficient_mu 3.924
_exptl_absorpt_correction_T_max 1.00000
_exptl_absorpt_correction_T_min 0.72463
_exptl_absorpt_correction_type multi-scan
_exptl_absorpt_process_details
;
(CrysAlis PRO and CrysAlis RED; Agilent, 2012)
;
_exptl_crystal_colour yellow
_exptl_crystal_density_diffrn 1.508
_exptl_crystal_description irregular
_exptl_crystal_F_000 928
_exptl_crystal_size_max 0.26
_exptl_crystal_size_mid 0.22
_exptl_crystal_size_min 0.14
_refine_diff_density_max 0.556
_refine_diff_density_min -0.313
_refine_ls_extinction_method none
_refine_ls_goodness_of_fit_ref 1.051
_refine_ls_hydrogen_treatment constr
_refine_ls_matrix_type full
_refine_ls_number_parameters 273
_refine_ls_number_reflns 3853
_refine_ls_number_restraints 0
_refine_ls_restrained_S_all 1.051
_refine_ls_R_factor_all 0.0356
_refine_ls_R_factor_gt 0.0315
_refine_ls_shift/su_max 0.000
_refine_ls_shift/su_mean 0.000
_refine_ls_structure_factor_coef Fsqd
_refine_ls_weighting_details
;
 w=1/[\s^2^(Fo^2^)+(0.0539P)^2^+0.1502P]
 where P=(Fo^2^+2Fc^2^)/3
;
_refine_ls_weighting_scheme calc
_refine_ls_wR_factor_gt 0.0833
_refine_ls_wR_factor_ref 0.0866
_reflns_number_gt 3440
_reflns_number_total 3853
_reflns_threshold_expression I>2\s(I)
_cod_data_source_file su2721sup1.cif
_cod_data_source_block I
_cod_database_code 2239357
_cod_database_fobs_code 2239357
_shelx_space_group_comment
;
The symmetry employed for this shelxl refinement is uniquely defined
by the following loop, which should always be used as a source of
symmetry information in preference to the above space-group names.
They are only intended as comments.
;

loop_
_space_group_symop_operation_xyz
'x, y, z'
'-x+1/2, y+1/2, -z+1/2'
'-x, -y, -z'
'x-1/2, -y-1/2, z-1/2'

loop_
_atom_site_type_symbol
_atom_site_label
_atom_site_fract_x
_atom_site_fract_y
_atom_site_fract_z
_atom_site_U_iso_or_equiv
_atom_site_adp_type
_atom_site_calc_flag
_atom_site_occupancy
_atom_site_disorder_assembly
_atom_site_disorder_group
Br Br1 0.09686(3) 0.02458(2) 0.60828(2) 0.03755(10) Uani d 1 . .
S S1 0.37522(6) -0.13254(4) 0.41239(3) 0.02972(12) Uani d 1 . .
O O1 0.3841(2) 0.10568(12) 0.20797(8) 0.0407(4) Uani d 1 . .
O O2 0.17717(19) 0.45920(12) 0.48309(10) 0.0405(4) Uani d 1 . .
N N1 0.31360(18) 0.08489(13) 0.41394(9) 0.0273(3) Uani d 1 . .
C C1 0.4306(2) 0.10714(15) 0.27533(11) 0.0277(4) Uani d 1 . .
C C2 0.4297(2) 0.00672(15) 0.31824(11) 0.0252(4) Uani d 1 . .
C C3 0.4776(2) -0.09409(15) 0.29439(10) 0.0260(4) Uani d 1 . .
C C4 0.5456(2) -0.11311(16) 0.22707(12) 0.0326(4) Uani d 1 . .
H H4AA 0.4632 -0.1074 0.1815 0.039 Uiso calc 0.580(11) A 1
H H4AB 0.6246 -0.0581 0.2247 0.039 Uiso calc 0.580(11) A 1
H H4BC 0.6560 -0.0922 0.2382 0.039 Uiso calc 0.420(11) A 2
H H4BD 0.4906 -0.0689 0.1852 0.039 Uiso calc 0.420(11) A 2
C C5A 0.6185(8) -0.2219(3) 0.2307(3) 0.0388(14) Uani d 0.580(11) A 1
H H5AA 0.7174 -0.2213 0.2680 0.047 Uiso calc 0.580(11) A 1
H H5AB 0.6418 -0.2394 0.1819 0.047 Uiso calc 0.580(11) A 1
C C6A 0.5129(10) -0.3069(3) 0.2513(3) 0.0427(14) Uani d 0.580(11) A 1
H H6AA 0.5568 -0.3783 0.2462 0.051 Uiso calc 0.580(11) A 1
H H6AB 0.4100 -0.3028 0.2173 0.051 Uiso calc 0.580(11) A 1
C C5B 0.5303(11) -0.2343(5) 0.2047(4) 0.0386(18) Uani d 0.420(11) A 2
H H5BA 0.4198 -0.2524 0.1865 0.046 Uiso calc 0.420(11) A 2
H H5BB 0.5848 -0.2476 0.1639 0.046 Uiso calc 0.420(11) A 2
C C6B 0.5977(12) -0.3033(5) 0.2695(4) 0.0411(17) Uani d 0.420(11) A 2
H H6BA 0.7060 -0.2820 0.2904 0.049 Uiso calc 0.420(11) A 2
H H6BB 0.5974 -0.3786 0.2536 0.049 Uiso calc 0.420(11) A 2
C C7 0.4959(3) -0.29043(15) 0.33123(12) 0.0353(4) Uani d 1 . .
H H7AA 0.4128 -0.3367 0.3419 0.042 Uiso calc 0.580(11) A 1
H H7AB 0.5938 -0.3089 0.3662 0.042 Uiso calc 0.580(11) A 1
H H7BC 0.3994 -0.3322 0.3165 0.042 Uiso calc 0.420(11) A 2
H H7BD 0.5543 -0.3186 0.3793 0.042 Uiso calc 0.420(11) A 2
C C8 0.4568(2) -0.17526(15) 0.34010(11) 0.0269(4) Uani d 1 . .
C C9 0.3723(2) -0.00049(15) 0.38167(11) 0.0255(4) Uani d 1 . .
C C10 0.4899(2) 0.20856(15) 0.31299(10) 0.0267(4) Uani d 1 . .
C C11 0.5983(2) 0.20984(17) 0.38015(12) 0.0346(4) Uani d 1 . .
H H11 0.6293 0.1451 0.4057 0.041 Uiso calc 1 . .
C C12 0.6606(3) 0.3059(2) 0.40951(14) 0.0441(5) Uani d 1 . .
H H12 0.7362 0.3069 0.4547 0.053 Uiso calc 1 . .
C C13 0.6125(3) 0.40071(19) 0.37281(15) 0.0483(6) Uani d 1 . .
H H13 0.6558 0.4664 0.3928 0.058 Uiso calc 1 . .
C C14 0.5021(3) 0.39969(18) 0.30749(14) 0.0444(5) Uani d 1 . .
H H14 0.4674 0.4647 0.2832 0.053 Uiso calc 1 . .
C C15 0.4416(3) 0.30354(16) 0.27719(12) 0.0345(4) Uani d 1 . .
H H15 0.3668 0.3029 0.2318 0.041 Uiso calc 1 . .
C C16 0.2623(2) 0.07449(15) 0.47319(11) 0.0277(4) Uani d 1 . .
H H16 0.2647 0.0067 0.4964 0.033 Uiso calc 1 . .
C C17 0.1995(2) 0.16678(16) 0.50565(11) 0.0281(4) Uani d 1 . .
C C18 0.1202(2) 0.15806(16) 0.56306(11) 0.0299(4) Uani d 1 . .
C C19 0.0562(2) 0.24697(18) 0.58977(12) 0.0348(4) Uani d 1 . .
H H19 -0.0009 0.2392 0.6276 0.042 Uiso calc 1 . .
C C20 0.0754(2) 0.34625(17) 0.56152(12) 0.0358(5) Uani d 1 . .
H H20 0.0319 0.4071 0.5799 0.043 Uiso calc 1 . .
C C21 0.1592(2) 0.35725(16) 0.50552(12) 0.0319(4) Uani d 1 . .
C C22 0.2189(2) 0.26847(16) 0.47765(11) 0.0299(4) Uani d 1 . .
H H22 0.2739 0.2763 0.4390 0.036 Uiso calc 1 . .
C C23 0.2887(3) 0.47572(17) 0.43904(14) 0.0413(5) Uani d 1 . .
H H23A 0.2536 0.4414 0.3906 0.062 Uiso calc 1 . .
H H23B 0.3879 0.4449 0.4642 0.062 Uiso calc 1 . .
H H23C 0.3015 0.5523 0.4320 0.062 Uiso calc 1 . .

loop_
_atom_site_aniso_label
_atom_site_aniso_U_11
_atom_site_aniso_U_22
_atom_site_aniso_U_33
_atom_site_aniso_U_12
_atom_site_aniso_U_13
_atom_site_aniso_U_23
Br1 0.04351(15) 0.03807(15) 0.03571(15) -0.00469(8) 0.01879(10) 0.00195(8)
S1 0.0388(3) 0.0250(2) 0.0288(2) -0.00344(17) 0.0148(2) 0.00060(17)
O1 0.0647(10) 0.0314(7) 0.0247(7) 0.0017(7) 0.0063(7) -0.0007(6)
O2 0.0448(9) 0.0312(7) 0.0485(9) 0.0077(6) 0.0168(7) 0.0049(7)
N1 0.0286(8) 0.0273(8) 0.0282(8) -0.0024(6) 0.0107(6) -0.0035(6)
C1 0.0306(9) 0.0271(9) 0.0278(10) 0.0021(7) 0.0116(7) 0.0006(7)
C2 0.0252(9) 0.0253(9) 0.0259(9) -0.0015(7) 0.0075(7) -0.0021(7)
C3 0.0256(8) 0.0259(9) 0.0270(9) -0.0015(7) 0.0070(7) -0.0027(7)
C4 0.0370(10) 0.0313(10) 0.0336(11) 0.0019(8) 0.0167(8) -0.0013(8)
C5A 0.046(3) 0.031(2) 0.046(3) 0.0047(19) 0.027(3) -0.0045(17)
C6A 0.058(4) 0.028(2) 0.051(3) -0.003(2) 0.030(3) -0.0095(18)
C5B 0.044(4) 0.038(3) 0.037(3) -0.001(3) 0.016(3) -0.010(2)
C6B 0.047(4) 0.033(3) 0.047(4) 0.005(3) 0.017(3) -0.011(2)
C7 0.0453(11) 0.0235(10) 0.0386(11) -0.0014(8) 0.0125(9) -0.0031(8)
C8 0.0262(9) 0.0260(9) 0.0291(10) -0.0018(7) 0.0073(7) -0.0033(7)
C9 0.0272(9) 0.0231(8) 0.0278(9) -0.0023(7) 0.0092(7) 0.0002(7)
C10 0.0308(9) 0.0267(9) 0.0267(9) -0.0021(7) 0.0154(7) -0.0011(7)
C11 0.0352(10) 0.0351(11) 0.0354(11) -0.0033(8) 0.0119(8) -0.0009(8)
C12 0.0424(12) 0.0498(14) 0.0425(13) -0.0135(10) 0.0144(10) -0.0113(10)
C13 0.0623(15) 0.0338(12) 0.0562(15) -0.0214(11) 0.0295(12) -0.0137(11)
C14 0.0671(15) 0.0253(10) 0.0479(13) -0.0045(10) 0.0279(12) 0.0012(9)
C15 0.0463(12) 0.0289(10) 0.0323(11) -0.0002(8) 0.0169(9) 0.0023(8)
C16 0.0282(9) 0.0281(9) 0.0279(9) -0.0009(7) 0.0086(7) -0.0006(7)
C17 0.0256(9) 0.0311(10) 0.0288(10) 0.0003(7) 0.0085(7) -0.0031(8)
C18 0.0289(9) 0.0342(10) 0.0286(10) -0.0008(7) 0.0107(8) 0.0012(8)
C19 0.0290(9) 0.0471(12) 0.0318(10) 0.0034(8) 0.0140(8) -0.0043(9)
C20 0.0329(10) 0.0377(11) 0.0387(11) 0.0095(8) 0.0123(9) -0.0047(9)
C21 0.0297(9) 0.0304(10) 0.0352(11) 0.0042(7) 0.0061(8) 0.0004(8)
C22 0.0291(9) 0.0356(10) 0.0270(9) 0.0015(7) 0.0105(8) -0.0007(8)
C23 0.0443(12) 0.0361(12) 0.0447(13) -0.0001(9) 0.0121(10) 0.0061(9)

loop_
_atom_type_symbol
_atom_type_description
_atom_type_scat_dispersion_real
_atom_type_scat_dispersion_imag
_atom_type_scat_source
C C 0.0181 0.0091 'International Tables Vol C Tables 4.2.6.8 and 6.1.1.4'
H H 0.0000 0.0000 'International Tables Vol C Tables 4.2.6.8 and 6.1.1.4'
Br Br -0.6763 1.2805 'International Tables Vol C Tables 4.2.6.8 and 6.1.1.4'
N N 0.0311 0.0180 'International Tables Vol C Tables 4.2.6.8 and 6.1.1.4'
O O 0.0492 0.0322 'International Tables Vol C Tables 4.2.6.8 and 6.1.1.4'
S S 0.3331 0.5567 'International Tables Vol C Tables 4.2.6.8 and 6.1.1.4'

loop_
_geom_angle_atom_site_label_1
_geom_angle_atom_site_label_2
_geom_angle_atom_site_label_3
_geom_angle
C8 S1 C9 91.38(9)
C21 O2 C23 116.75(16)
C16 N1 C9 121.68(17)
O1 C1 C2 119.22(18)
O1 C1 C10 119.64(18)
C2 C1 C10 121.13(17)
C3 C2 C1 123.31(17)
C9 C2 C1 123.55(17)
C9 C2 C3 112.97(17)
C2 C3 C4 126.00(17)
C8 C3 C2 112.57(17)
C8 C3 C4 121.43(17)
C3 C4 H4AA 109.6
C3 C4 H4AB 109.6
C3 C4 H4BC 109.7
C3 C4 H4BD 109.7
C3 C4 C5B 110.0(3)
H4AA C4 H4AB 108.1
H4BC C4 H4BD 108.2
C5A C4 C3 110.4(2)
C5A C4 H4AA 109.6
C5A C4 H4AB 109.6
C5B C4 H4BC 109.7
C5B C4 H4BD 109.7
C4 C5A H5AA 109.3
C4 C5A H5AB 109.3
C4 C5A C6A 111.6(5)
H5AA C5A H5AB 108.0
C6A C5A H5AA 109.3
C6A C5A H5AB 109.3
C5A C6A H6AA 109.7
C5A C6A H6AB 109.7
C5A C6A C7 109.8(5)
H6AA C6A H6AB 108.2
C7 C6A H6AA 109.7
C7 C6A H6AB 109.7
C4 C5B H5BA 109.5
C4 C5B H5BB 109.5
H5BA C5B H5BB 108.1
C6B C5B C4 110.7(6)
C6B C5B H5BA 109.5
C6B C5B H5BB 109.5
C5B C6B H6BA 109.9
C5B C6B H6BB 109.9
C5B C6B C7 108.8(6)
H6BA C6B H6BB 108.3
C7 C6B H6BA 109.9
C7 C6B H6BB 109.9
C6A C7 H7AA 110.1
C6A C7 H7AB 110.1
C6B C7 H7BC 109.5
C6B C7 H7BD 109.5
H7AA C7 H7AB 108.4
H7BC C7 H7BD 108.1
C8 C7 C6A 107.9(2)
C8 C7 C6B 110.6(3)
C8 C7 H7AA 110.1
C8 C7 H7AB 110.1
C8 C7 H7BC 109.5
C8 C7 H7BD 109.5
C3 C8 S1 112.26(14)
C3 C8 C7 126.05(18)
C7 C8 S1 121.68(15)
N1 C9 S1 125.24(14)
C2 C9 S1 110.80(15)
C2 C9 N1 123.88(18)
C11 C10 C1 122.00(18)
C15 C10 C1 118.12(18)
C15 C10 C11 119.77(19)
C10 C11 H11 120.1
C12 C11 C10 119.8(2)
C12 C11 H11 120.1
C11 C12 H12 120.0
C11 C12 C13 120.0(2)
C13 C12 H12 120.0
C12 C13 H13 119.9
C14 C13 C12 120.2(2)
C14 C13 H13 119.9
C13 C14 H14 120.0
C13 C14 C15 120.0(2)
C15 C14 H14 120.0
C10 C15 C14 120.2(2)
C10 C15 H15 119.9
C14 C15 H15 119.9
N1 C16 H16 119.9
N1 C16 C17 120.24(18)
C17 C16 H16 119.9
C18 C17 C16 122.95(18)
C18 C17 C22 118.20(18)
C22 C17 C16 118.85(17)
C17 C18 Br1 121.43(15)
C19 C18 Br1 117.50(15)
C19 C18 C17 121.06(19)
C18 C19 H19 120.0
C20 C19 C18 120.08(19)
C20 C19 H19 120.0
C19 C20 H20 120.1
C19 C20 C21 119.75(19)
C21 C20 H20 120.1
O2 C21 C20 115.47(18)
O2 C21 C22 124.50(19)
C22 C21 C20 120.02(19)
C17 C22 H22 119.6
C21 C22 C17 120.81(18)
C21 C22 H22 119.6
O2 C23 H23A 109.5
O2 C23 H23B 109.5
O2 C23 H23C 109.5
H23A C23 H23B 109.5
H23A C23 H23C 109.5
H23B C23 H23C 109.5

loop_
_geom_bond_atom_site_label_1
_geom_bond_atom_site_label_2
_geom_bond_distance
Br1 C18 1.903(2)
S1 C8 1.7314(19)
S1 C9 1.7506(19)
O1 C1 1.222(2)
O2 C21 1.365(3)
O2 C23 1.421(3)
N1 C9 1.380(3)
N1 C16 1.277(2)
C1 C2 1.489(3)
C1 C10 1.491(3)
C2 C3 1.433(3)
C2 C9 1.374(3)
C3 C4 1.510(3)
C3 C8 1.360(3)
C4 H4AA 0.9900
C4 H4AB 0.9900
C4 H4BC 0.9900
C4 H4BD 0.9900
C4 C5A 1.506(4)
C4 C5B 1.575(6)
C5A H5AA 0.9900
C5A H5AB 0.9900
C5A C6A 1.519(8)
C6A H6AA 0.9900
C6A H6AB 0.9900
C6A C7 1.526(5)
C5B H5BA 0.9900
C5B H5BB 0.9900
C5B C6B 1.494(12)
C6B H6BA 0.9900
C6B H6BB 0.9900
C6B C7 1.603(7)
C7 H7AA 0.9900
C7 H7AB 0.9900
C7 H7BC 0.9900
C7 H7BD 0.9900
C7 C8 1.504(3)
C10 C11 1.395(3)
C10 C15 1.386(3)
C11 H11 0.9500
C11 C12 1.387(3)
C12 H12 0.9500
C12 C13 1.391(4)
C13 H13 0.9500
C13 C14 1.379(4)
C14 H14 0.9500
C14 C15 1.389(3)
C15 H15 0.9500
C16 H16 0.9500
C16 C17 1.467(3)
C17 C18 1.394(3)
C17 C22 1.402(3)
C18 C19 1.389(3)
C19 H19 0.9500
C19 C20 1.375(3)
C20 H20 0.9500
C20 C21 1.401(3)
C21 C22 1.379(3)
C22 H22 0.9500
C23 H23A 0.9800
C23 H23B 0.9800
C23 H23C 0.9800

loop_
_geom_hbond_atom_site_label_D
_geom_hbond_atom_site_label_H
_geom_hbond_atom_site_label_A
_geom_hbond_site_symmetry_A
_geom_hbond_distance_DH
_geom_hbond_distance_HA
_geom_hbond_distance_DA
_geom_hbond_angle_DHA
C20 H20 O2 3_566 0.95 2.58 3.294(3) 132

loop_
_geom_torsion_atom_site_label_1
_geom_torsion_atom_site_label_2
_geom_torsion_atom_site_label_3
_geom_torsion_atom_site_label_4
_geom_torsion
Br1 C18 C19 C20 177.08(17)
O1 C1 C2 C3 42.7(3)
O1 C1 C2 C9 -132.2(2)
O1 C1 C10 C11 -153.30(19)
O1 C1 C10 C15 22.8(3)
O2 C21 C22 C17 177.79(19)
N1 C16 C17 C18 169.70(19)
N1 C16 C17 C22 -9.9(3)
C1 C2 C3 C4 4.7(3)
C1 C2 C3 C8 -175.86(17)
C1 C2 C9 S1 174.92(15)
C1 C2 C9 N1 -2.1(3)
C1 C10 C11 C12 174.01(19)
C1 C10 C15 C14 -175.38(19)
C2 C1 C10 C11 25.5(3)
C2 C1 C10 C15 -158.38(18)
C2 C3 C4 C5A 165.5(3)
C2 C3 C4 C5B -160.9(4)
C2 C3 C8 S1 1.2(2)
C2 C3 C8 C7 -179.59(18)
C3 C2 C9 S1 -0.5(2)
C3 C2 C9 N1 -177.51(17)
C3 C4 C5A C6A 46.7(7)
C3 C4 C5B C6B -53.2(8)
C4 C3 C8 S1 -179.33(15)
C4 C3 C8 C7 -0.1(3)
C4 C5A C6A C7 -67.6(8)
C4 C5B C6B C7 65.5(9)
C5A C4 C5B C6B 43.5(7)
C5A C6A C7 C6B -51.1(7)
C5A C6A C7 C8 49.3(7)
C6A C7 C8 S1 161.2(4)
C6A C7 C8 C3 -17.9(4)
C5B C4 C5A C6A -48.4(6)
C5B C6B C7 C6A 46.2(7)
C5B C6B C7 C8 -43.3(8)
C6B C7 C8 S1 -169.4(4)
C6B C7 C8 C3 11.4(5)
C8 S1 C9 N1 177.94(17)
C8 S1 C9 C2 0.96(15)
C8 C3 C4 C5A -13.9(4)
C8 C3 C4 C5B 19.7(5)
C9 S1 C8 C3 -1.23(15)
C9 S1 C8 C7 179.49(17)
C9 N1 C16 C17 -179.50(17)
C9 C2 C3 C4 -179.91(18)
C9 C2 C3 C8 -0.4(2)
C10 C1 C2 C3 -136.11(19)
C10 C1 C2 C9 48.9(3)
C10 C11 C12 C13 1.4(3)
C11 C10 C15 C14 0.8(3)
C11 C12 C13 C14 0.5(4)
C12 C13 C14 C15 -1.7(4)
C13 C14 C15 C10 1.1(3)
C15 C10 C11 C12 -2.0(3)
C16 N1 C9 S1 3.8(3)
C16 N1 C9 C2 -179.59(19)
C16 C17 C18 Br1 3.6(3)
C16 C17 C18 C19 -176.87(19)
C16 C17 C22 C21 178.74(18)
C17 C18 C19 C20 -2.4(3)
C18 C17 C22 C21 -0.9(3)
C18 C19 C20 C21 0.2(3)
C19 C20 C21 O2 -177.5(2)
C19 C20 C21 C22 1.6(3)
C20 C21 C22 C17 -1.3(3)
C22 C17 C18 Br1 -176.77(14)
C22 C17 C18 C19 2.7(3)
C23 O2 C21 C20 166.49(19)
C23 O2 C21 C22 -12.6(3)
